data_7024480
loop_
_publ_author_name
'Ma, Jian-Gong'
'Aksu, Yilmaz'
'Gregoriades, Laurence J.'
'Sauer, Joachim'
'Driess, Matthias'

_publ_section_title
;
 Activation of C-H bonds mediated by Mo[triple bond]Mo moieties in
 heterobimetallic Zn/O/Mo clusters.
;
_journal_issue 1
_journal_name_full 'Dalton transactions (Cambridge, England : 2003)'
_journal_page_first 103
_journal_page_last 106
_journal_paper_doi 10.1039/b917585g
_journal_volume 39
_journal_year 2010
_chemical_formula_sum 'C59 H106 Mo2 O6 Zn6'
_chemical_formula_weight 1495.54
_chemical_name_systematic
;
?
;
_space_group_IT_number 15
_symmetry_cell_setting monoclinic
_symmetry_space_group_name_Hall '-I 2ya'
_symmetry_space_group_name_H-M 'I 1 2/a 1'
_atom_sites_solution_hydrogens geom
_atom_sites_solution_primary direct
_atom_sites_solution_secondary difmap
_audit_creation_method
;
CrysAlis RED, Oxford Diffraction Ltd.,
Version 1.171.32.5 (release 08-05-2007 CrysAlis171 .NET)
(compiled May 8 2007,13:10:02)
;
_cell_angle_alpha 90.00
_cell_angle_beta 97.0973(11)
_cell_angle_gamma 90.00
_cell_formula_units_Z 4
_cell_length_a 22.7275(13)
_cell_length_b 12.9852(7)
_cell_length_c 22.7275(13)
_cell_measurement_reflns_used 12270
_cell_measurement_temperature 150(2)
_cell_measurement_theta_max 32.3909
_cell_measurement_theta_min 2.9223
_cell_volume 6656.0(6)
_computing_cell_refinement
;
CrysAlis RED, Oxford Diffraction Ltd.,
Version 1.171.32.5 (release 08-05-2007 CrysAlis171 .NET)
(compiled May 8 2007,13:10:02)
;
_computing_data_collection
;
CrysAlis CCD, Oxford Diffraction Ltd.,
Version 1.171.32.5 (release 08-05-2007 CrysAlis171 .NET)
(compiled May 8 2007,13:10:02)
;
_computing_data_reduction
;
CrysAlis RED, Oxford Diffraction Ltd.,
Version 1.171.32.5 (release 08-05-2007 CrysAlis171 .NET)
(compiled May 8 2007,13:10:02)
;
_computing_publication_material 'SHELXL-97 (Sheldrick, 1997)'
_computing_structure_refinement 'SHELXL-97 (Sheldrick, 1997)'
_computing_structure_solution 'SHELXS-97 (Sheldrick, 1990)'
_diffrn_ambient_temperature 150(2)
_diffrn_measured_fraction_theta_full 0.992
_diffrn_measured_fraction_theta_max 0.992
_diffrn_measurement_device_type 'Oxford Diffraction Xcalibur S Sapphire'
_diffrn_measurement_method \w
_diffrn_radiation_monochromator graphite
_diffrn_radiation_source 'Enhance (Mo) X-ray Source'
_diffrn_radiation_type MoK\a
_diffrn_radiation_wavelength 0.71073
_diffrn_reflns_av_R_equivalents 0.0625
_diffrn_reflns_av_sigmaI/netI 0.0444
_diffrn_reflns_limit_h_max 27
_diffrn_reflns_limit_h_min -27
_diffrn_reflns_limit_k_max 15
_diffrn_reflns_limit_k_min -15
_diffrn_reflns_limit_l_max 27
_diffrn_reflns_limit_l_min -26
_diffrn_reflns_number 32022
_diffrn_reflns_theta_full 25.00
_diffrn_reflns_theta_max 25.00
_diffrn_reflns_theta_min 3.13
_exptl_absorpt_coefficient_mu 2.530
_exptl_absorpt_correction_T_max 0.7511
_exptl_absorpt_correction_T_min 0.5483
_exptl_absorpt_correction_type analytical
_exptl_absorpt_process_details
;
CrysAlis RED, Oxford Diffraction Ltd.,
Version 1.171.32.5 (release 08-05-2007 CrysAlis171 .NET)
(compiled May 8 2007,13:10:02)
Analytical numeric absorption correction using a multifaceted crystal
model based on expressions derived by R.C. Clark & J.S. Reid.
(Clark, R. C. & Reid, J. S. (1995). Acta Cryst. A51, 887-897)
;
_exptl_crystal_colour red
_exptl_crystal_density_diffrn 1.492
_exptl_crystal_density_method 'not measured'
_exptl_crystal_description block
_exptl_crystal_F_000 3088
_exptl_crystal_size_max 0.27
_exptl_crystal_size_mid 0.22
_exptl_crystal_size_min 0.12
_refine_diff_density_max 1.064
_refine_diff_density_min -0.646
_refine_diff_density_rms 0.102
_refine_ls_extinction_method none
_refine_ls_goodness_of_fit_ref 1.095
_refine_ls_hydrogen_treatment constr
_refine_ls_matrix_type full
_refine_ls_number_parameters 333
_refine_ls_number_reflns 5820
_refine_ls_number_restraints 111
_refine_ls_restrained_S_all 1.175
_refine_ls_R_factor_all 0.0557
_refine_ls_R_factor_gt 0.0373
_refine_ls_shift/su_max 0.001
_refine_ls_shift/su_mean 0.000
_refine_ls_structure_factor_coef Fsqd
_refine_ls_weighting_details 'calc w=1/[\s^2^(Fo^2^)+(0.0588P)^2^+0.0000P] where P=(Fo^2^+2Fc^2^)/3'
_refine_ls_weighting_scheme calc
_refine_ls_wR_factor_gt 0.0999
_refine_ls_wR_factor_ref 0.1062
_reflns_number_gt 4380
_reflns_number_total 5820
_reflns_threshold_expression >2sigma(I)
_cod_data_source_file b917585g.txt
_cod_data_source_block 3
_cod_original_sg_symbol_H-M I2/a
_cod_database_code 7024480

loop_
_symmetry_equiv_pos_as_xyz
'x, y, z'
'-x+1/2, y, -z'
'x+1/2, y+1/2, z+1/2'
'-x+1, y+1/2, -z+1/2'
'-x, -y, -z'
'x-1/2, -y, z'
'-x+1/2, -y+1/2, -z+1/2'
'x, -y+1/2, z+1/2'

loop_
_atom_site_label
_atom_site_type_symbol
_atom_site_fract_x
_atom_site_fract_y
_atom_site_fract_z
_atom_site_U_iso_or_equiv
_atom_site_adp_type
_atom_site_occupancy
_atom_site_symmetry_multiplicity
_atom_site_calc_flag
_atom_site_refinement_flags
_atom_site_disorder_assembly
_atom_site_disorder_group
Mo1 Mo 0.203680(17) 0.75459(3) 0.013090(18) 0.02213(12) Uani 1 1 d . . .
Zn1 Zn 0.15895(3) 0.55956(4) 0.02760(3) 0.03276(17) Uani 1 1 d . . .
Zn2 Zn 0.08187(2) 0.75653(4) 0.04889(3) 0.03130(17) Uani 1 1 d . . .
Zn3 Zn 0.13888(2) 0.88289(4) -0.06909(3) 0.03152(17) Uani 1 1 d . . .
O1 O 0.11478(13) 0.6794(2) -0.02048(14) 0.0289(7) Uani 1 1 d . . .
O2 O 0.16039(13) 0.6838(2) 0.08647(14) 0.0276(7) Uani 1 1 d . . .
O3 O 0.13460(13) 0.8735(2) 0.02406(14) 0.0271(7) Uani 1 1 d . . .
C1 C 0.2500 0.6092(5) 0.0000 0.0268(15) Uani 1 2 d S . .
H1A H 0.2149 0.5943 -0.0290 0.040 Uiso 0.50 1 calc PR . .
H1B H 0.2436 0.5931 0.0413 0.040 Uiso 0.50 1 calc PR . .
C2 C 0.2746(2) 0.8325(4) 0.0690(2) 0.0294(11) Uani 1 1 d . . .
H2A H 0.2439 0.8869 0.0626 0.044 Uiso 1 1 calc R . .
H2B H 0.2680 0.7858 0.1020 0.044 Uiso 1 1 calc R . .
C3 C 0.1412(3) 0.4128(4) 0.0330(3) 0.0515(16) Uani 1 1 d . . .
H3A H 0.1329 0.3965 0.0732 0.077 Uiso 1 1 calc R . .
H3B H 0.1753 0.3724 0.0237 0.077 Uiso 1 1 calc R . .
H3C H 0.1065 0.3959 0.0046 0.077 Uiso 1 1 calc R . .
C4 C 0.0035(2) 0.7584(4) 0.0755(3) 0.0465(15) Uani 1 1 d . . .
H4A H 0.0014 0.8148 0.1038 0.070 Uiso 1 1 calc R . .
H4B H -0.0036 0.6928 0.0947 0.070 Uiso 1 1 calc R . .
H4C H -0.0267 0.7686 0.0413 0.070 Uiso 1 1 calc R . .
C5 C 0.0717(3) 0.9427(5) -0.1195(3) 0.0526(16) Uani 1 1 d . . .
H5A H 0.0861 0.9944 -0.1457 0.079 Uiso 1 1 calc R . .
H5B H 0.0447 0.9753 -0.0946 0.079 Uiso 1 1 calc R . .
H5C H 0.0506 0.8883 -0.1434 0.079 Uiso 1 1 calc R . .
C6 C 0.0789(2) 0.6594(4) -0.0762(2) 0.0349(12) Uani 1 1 d . . .
H6 H 0.0621 0.7265 -0.0920 0.052 Uiso 1 1 calc R . .
C7 C 0.1154(3) 0.6137(5) -0.1221(3) 0.0513(16) Uani 1 1 d . . .
H7A H 0.1328 0.5473 -0.1072 0.077 Uiso 1 1 calc R . .
H7B H 0.1483 0.6610 -0.1278 0.077 Uiso 1 1 calc R . .
C8 C 0.0769(3) 0.5962(6) -0.1817(3) 0.066(2) Uani 1 1 d . . .
H8A H 0.0617 0.6630 -0.1982 0.098 Uiso 1 1 calc R . .
H8B H 0.1012 0.5646 -0.2103 0.098 Uiso 1 1 calc R . .
C9 C 0.0255(3) 0.5259(6) -0.1729(3) 0.066(2) Uani 1 1 d . . .
H9A H 0.0408 0.4571 -0.1600 0.099 Uiso 1 1 calc R . .
H9B H -0.0004 0.5177 -0.2110 0.099 Uiso 1 1 calc R . .
C10 C -0.0109(3) 0.5709(6) -0.1259(3) 0.069(2) Uani 1 1 d . . .
H10A H -0.0293 0.6366 -0.1407 0.103 Uiso 1 1 calc R . .
H10B H -0.0432 0.5225 -0.1195 0.103 Uiso 1 1 calc R . .
C11 C 0.0279(2) 0.5899(5) -0.0670(3) 0.0489(15) Uani 1 1 d . . .
H11A H 0.0038 0.6220 -0.0385 0.073 Uiso 1 1 calc R . .
H11B H 0.0432 0.5234 -0.0501 0.073 Uiso 1 1 calc R . .
C12 C 0.1807(2) 0.6759(4) 0.1489(2) 0.0325(12) Uani 1 1 d . . .
H12 H 0.2045 0.7388 0.1614 0.049 Uiso 1 1 calc R . .
C13 C 0.1287(3) 0.6703(5) 0.1844(2) 0.0483(15) Uani 1 1 d . . .
H13A H 0.1030 0.6115 0.1702 0.072 Uiso 1 1 calc R . .
H13B H 0.1049 0.7341 0.1780 0.072 Uiso 1 1 calc R . .
C14 C 0.1492(3) 0.6572(6) 0.2509(3) 0.0632(19) Uani 1 1 d . . .
H14A H 0.1716 0.7191 0.2660 0.095 Uiso 1 1 calc R . .
H14B H 0.1141 0.6509 0.2724 0.095 Uiso 1 1 calc R . .
C15 C 0.1875(3) 0.5637(5) 0.2626(3) 0.064(2) Uani 1 1 d . . .
H15A H 0.1643 0.5010 0.2505 0.096 Uiso 1 1 calc R . .
H15B H 0.2015 0.5586 0.3055 0.096 Uiso 1 1 calc R . .
C16 C 0.2406(4) 0.5709(6) 0.2278(3) 0.072(2) Uani 1 1 d . . .
H16A H 0.2652 0.5082 0.2348 0.108 Uiso 1 1 calc R . .
H16B H 0.2652 0.6309 0.2419 0.108 Uiso 1 1 calc R . .
C17 C 0.2202(3) 0.5823(5) 0.1610(2) 0.0543(17) Uani 1 1 d . . .
H17A H 0.2553 0.5892 0.1394 0.081 Uiso 1 1 calc R . .
H17B H 0.1982 0.5198 0.1462 0.081 Uiso 1 1 calc R . .
C18 C 0.1389(2) 0.9696(4) 0.0557(2) 0.0333(12) Uani 1 1 d . . .
H18 H 0.1746 1.0072 0.0452 0.050 Uiso 1 1 calc R . .
C19 C 0.1463(2) 0.9531(4) 0.1225(2) 0.0368(12) Uani 1 1 d . . .
H19A H 0.1121 0.9133 0.1334 0.055 Uiso 1 1 calc R . .
H19B H 0.1827 0.9124 0.1343 0.055 Uiso 1 1 calc R . .
C20 C 0.1505(3) 1.0551(4) 0.1557(3) 0.0502(15) Uani 1 1 d . . .
H20A H 0.1525 1.0415 0.1987 0.075 Uiso 1 1 calc R . .
H20B H 0.1875 1.0907 0.1486 0.075 Uiso 1 1 calc R . .
C21 C 0.0979(3) 1.1251(5) 0.1366(3) 0.0586(18) Uani 1 1 d . . .
H21A H 0.0616 1.0947 0.1495 0.088 Uiso 1 1 calc R . .
H21B H 0.1046 1.1929 0.1562 0.088 Uiso 1 1 calc R . .
C22 C 0.0888(3) 1.1399(5) 0.0708(3) 0.066(2) Uani 1 1 d . . .
H22A H 0.1222 1.1805 0.0587 0.099 Uiso 1 1 calc R . .
H22B H 0.0519 1.1796 0.0597 0.099 Uiso 1 1 calc R . .
C23 C 0.0845(3) 1.0354(4) 0.0367(3) 0.0442(14) Uani 1 1 d . . .
H23A H 0.0485 0.9981 0.0449 0.066 Uiso 1 1 calc R . .
H23B H 0.0814 1.0485 -0.0065 0.066 Uiso 1 1 calc R . .
C24 C 0.3542(10) 0.2435(14) 0.1667(9) 0.406(8) Uani 1 1 d DU A -1
C25 C 0.3154(10) 0.3189(14) 0.1719(9) 0.410(8) Uani 1 1 d DU A -1
H25 H 0.3176 0.3657 0.2042 0.614 Uiso 1 1 calc R A -1
C26 C 0.2728(10) 0.3199(15) 0.1253(11) 0.411(8) Uani 1 1 d DU A -1
H26 H 0.2436 0.3724 0.1245 0.616 Uiso 1 1 calc R A -1
C27 C 0.2678(10) 0.2526(16) 0.0795(10) 0.409(8) Uani 1 1 d DU A -1
H27 H 0.2345 0.2605 0.0502 0.614 Uiso 1 1 calc R A -1
C28 C 0.3056(11) 0.1756(17) 0.0713(9) 0.407(8) Uani 1 1 d DU A -1
H28 H 0.3047 0.1306 0.0382 0.610 Uiso 1 1 calc R A -1
C29 C 0.3457(10) 0.1768(14) 0.1216(9) 0.407(8) Uani 1 1 d DU A -1
H29 H 0.3722 0.1199 0.1250 0.611 Uiso 1 1 calc R A -1
C30 C 0.4033(11) 0.2312(15) 0.2143(9) 0.380(9) Uani 1 1 d DU A -1
H30A H 0.4409 0.2307 0.1974 0.570 Uiso 1 1 calc R A -1
H30B H 0.3987 0.1662 0.2351 0.570 Uiso 1 1 calc R A -1
H30C H 0.4031 0.2886 0.2423 0.570 Uiso 1 1 calc R A -1

loop_
_atom_site_aniso_label
_atom_site_aniso_U_11
_atom_site_aniso_U_22
_atom_site_aniso_U_33
_atom_site_aniso_U_23
_atom_site_aniso_U_13
_atom_site_aniso_U_12
Mo1 0.0183(2) 0.0237(2) 0.0258(2) -0.00037(18) 0.00851(16) -0.00028(16)
Zn1 0.0328(3) 0.0270(3) 0.0401(4) -0.0004(3) 0.0107(3) -0.0053(2)
Zn2 0.0213(3) 0.0357(3) 0.0392(4) -0.0028(3) 0.0131(3) -0.0014(2)
Zn3 0.0236(3) 0.0358(3) 0.0358(4) 0.0021(3) 0.0064(3) 0.0050(2)
O1 0.0226(17) 0.0313(18) 0.033(2) -0.0021(15) 0.0047(15) -0.0011(14)
O2 0.0254(17) 0.0307(18) 0.0286(19) 0.0006(15) 0.0104(14) -0.0013(14)
O3 0.0240(17) 0.0258(17) 0.033(2) -0.0029(15) 0.0108(14) 0.0008(13)
C1 0.019(3) 0.036(4) 0.027(4) 0.000 0.008(3) 0.000
C2 0.022(2) 0.032(3) 0.036(3) 0.000(2) 0.011(2) -0.001(2)
C3 0.045(4) 0.028(3) 0.084(5) 0.002(3) 0.020(3) -0.003(3)
C4 0.031(3) 0.057(4) 0.055(4) -0.005(3) 0.017(3) -0.005(3)
C5 0.037(3) 0.071(4) 0.049(4) 0.003(3) 0.003(3) 0.019(3)
C6 0.030(3) 0.035(3) 0.037(3) -0.004(2) -0.003(2) -0.001(2)
C7 0.042(3) 0.068(4) 0.046(4) -0.017(3) 0.014(3) -0.018(3)
C8 0.073(5) 0.084(5) 0.039(4) -0.018(4) 0.005(3) -0.025(4)
C9 0.060(4) 0.078(5) 0.057(4) -0.030(4) -0.005(3) -0.017(4)
C10 0.042(4) 0.087(5) 0.074(5) -0.030(4) -0.006(3) -0.016(4)
C11 0.033(3) 0.063(4) 0.053(4) -0.019(3) 0.012(3) -0.014(3)
C12 0.036(3) 0.035(3) 0.028(3) 0.002(2) 0.009(2) -0.007(2)
C13 0.048(3) 0.063(4) 0.037(3) 0.005(3) 0.020(3) -0.001(3)
C14 0.078(5) 0.083(5) 0.034(4) 0.001(3) 0.029(3) -0.005(4)
C15 0.108(6) 0.054(4) 0.029(4) 0.011(3) 0.009(4) -0.012(4)
C16 0.098(6) 0.076(5) 0.039(4) 0.017(4) 0.000(4) 0.035(4)
C17 0.060(4) 0.068(4) 0.035(4) 0.005(3) 0.006(3) 0.026(3)
C18 0.027(3) 0.030(3) 0.045(3) -0.006(2) 0.011(2) -0.002(2)
C19 0.035(3) 0.037(3) 0.039(3) -0.005(2) 0.010(2) 0.002(2)
C20 0.050(4) 0.046(3) 0.053(4) -0.014(3) -0.001(3) 0.011(3)
C21 0.060(4) 0.052(4) 0.060(4) -0.025(3) -0.008(3) 0.022(3)
C22 0.080(5) 0.044(4) 0.073(5) -0.012(3) 0.004(4) 0.022(3)
C23 0.047(3) 0.035(3) 0.049(4) -0.007(3) -0.001(3) 0.018(3)
C24 0.55(2) 0.298(13) 0.366(18) -0.140(12) 0.059(15) 0.091(13)
C25 0.56(2) 0.299(13) 0.372(18) -0.137(12) 0.054(15) 0.093(13)
C26 0.56(2) 0.300(13) 0.373(19) -0.136(12) 0.051(15) 0.089(13)
C27 0.56(2) 0.299(14) 0.372(18) -0.134(12) 0.053(15) 0.090(13)
C28 0.55(2) 0.299(13) 0.369(18) -0.133(12) 0.051(15) 0.089(13)
C29 0.55(2) 0.300(13) 0.367(18) -0.139(12) 0.051(15) 0.088(13)
C30 0.55(2) 0.285(15) 0.317(19) -0.127(14) 0.090(15) 0.092(14)

loop_
_atom_type_symbol
_atom_type_description
_atom_type_scat_dispersion_real
_atom_type_scat_dispersion_imag
_atom_type_scat_source
C C 0.0033 0.0016 'International Tables Vol C Tables 4.2.6.8 and 6.1.1.4'
H H 0.0000 0.0000 'International Tables Vol C Tables 4.2.6.8 and 6.1.1.4'
O O 0.0106 0.0060 'International Tables Vol C Tables 4.2.6.8 and 6.1.1.4'
Zn Zn 0.2839 1.4301 'International Tables Vol C Tables 4.2.6.8 and 6.1.1.4'
Mo Mo -1.6832 0.6857 'International Tables Vol C Tables 4.2.6.8 and 6.1.1.4'

loop_
_geom_angle_atom_site_label_1
_geom_angle_atom_site_label_2
_geom_angle_atom_site_label_3
_geom_angle
_geom_angle_site_symmetry_1
_geom_angle_site_symmetry_3
C2 Mo1 O2 166.80(14) 2 .
C2 Mo1 O3 90.64(14) 2 .
O2 Mo1 O3 79.71(11) . .
C2 Mo1 Mo1 57.96(12) 2 2
O2 Mo1 Mo1 135.00(8) . 2
O3 Mo1 Mo1 135.99(8) . 2
C2 Mo1 O1 101.08(15) 2 .
O2 Mo1 O1 67.76(12) . .
O3 Mo1 O1 74.28(11) . .
Mo1 Mo1 O1 136.54(8) 2 .
C2 Mo1 Zn1 129.64(13) 2 .
O2 Mo1 Zn1 48.08(8) . .
O3 Mo1 Zn1 110.22(8) . .
Mo1 Mo1 Zn1 113.591(14) 2 .
O1 Mo1 Zn1 47.63(8) . .
C2 Mo1 Zn3 47.24(11) 2 .
O2 Mo1 Zn3 120.09(8) . .
O3 Mo1 Zn3 48.83(8) . .
Mo1 Mo1 Zn3 104.86(2) 2 .
O1 Mo1 Zn3 70.11(8) . .
Zn1 Mo1 Zn3 117.16(2) . .
C2 Mo1 Zn2 122.25(12) 2 .
O2 Mo1 Zn2 44.83(8) . .
O3 Mo1 Zn2 43.59(8) . .
Mo1 Mo1 Zn2 179.26(3) 2 .
O1 Mo1 Zn2 44.20(8) . .
Zn1 Mo1 Zn2 66.887(18) . .
Zn3 Mo1 Zn2 75.281(19) . .
C3 Zn1 O1 132.1(2) . .
C3 Zn1 O2 134.3(2) . .
O1 Zn1 O2 74.26(13) . .
C3 Zn1 Mo1 169.27(17) . .
O1 Zn1 Mo1 54.15(8) . .
O2 Zn1 Mo1 52.65(8) . .
C4 Zn2 O3 131.39(19) . .
C4 Zn2 O1 131.89(19) . .
O3 Zn2 O1 82.63(12) . .
C4 Zn2 O2 129.8(2) . .
O3 Zn2 O2 87.10(12) . .
O1 Zn2 O2 74.06(12) . .
C4 Zn2 Mo1 177.78(19) . .
O3 Zn2 Mo1 48.62(8) . .
O1 Zn2 Mo1 49.97(8) . .
O2 Zn2 Mo1 48.50(8) . .
C5 Zn3 C2 143.0(2) . 2
C5 Zn3 O3 118.4(2) . .
C2 Zn3 O3 98.10(16) 2 .
C5 Zn3 Mo1 160.3(2) . .
C2 Zn3 Mo1 52.22(13) 2 .
O3 Zn3 Mo1 52.11(8) . .
C6 O1 Zn2 122.2(3) . .
C6 O1 Zn1 120.6(3) . .
Zn2 O1 Zn1 99.02(14) . .
C6 O1 Mo1 138.6(3) . .
Zn2 O1 Mo1 85.82(11) . .
Zn1 O1 Mo1 78.22(10) . .
C12 O2 Zn1 123.6(3) . .
C12 O2 Zn2 125.7(3) . .
Zn1 O2 Zn2 98.11(14) . .
C12 O2 Mo1 130.3(3) . .
Zn1 O2 Mo1 79.27(10) . .
Zn2 O2 Mo1 86.66(12) . .
C18 O3 Zn2 120.7(3) . .
C18 O3 Zn3 116.0(3) . .
Zn2 O3 Zn3 114.44(15) . .
C18 O3 Mo1 130.5(3) . .
Zn2 O3 Mo1 87.79(11) . .
Zn3 O3 Mo1 79.06(10) . .
Mo1 C1 Zn1 75.21(7) 2 2
Zn3 C2 Mo1 80.54(15) 2 2
O1 C6 C11 110.4(4) . .
O1 C6 C7 111.8(4) . .
C11 C6 C7 110.8(4) . .
C6 C7 C8 111.2(5) . .
C9 C8 C7 109.7(5) . .
C8 C9 C10 110.6(5) . .
C11 C10 C9 111.5(5) . .
C6 C11 C10 110.2(5) . .
O2 C12 C13 110.6(4) . .
O2 C12 C17 110.2(4) . .
C13 C12 C17 110.4(4) . .
C12 C13 C14 111.6(5) . .
C15 C14 C13 111.3(5) . .
C14 C15 C16 109.8(5) . .
C15 C16 C17 110.9(6) . .
C12 C17 C16 110.8(5) . .
O3 C18 C23 110.1(4) . .
O3 C18 C19 111.7(4) . .
C23 C18 C19 110.3(4) . .
C20 C19 C18 111.4(4) . .
C21 C20 C19 112.3(5) . .
C22 C21 C20 111.6(5) . .
C21 C22 C23 112.1(5) . .
C18 C23 C22 110.5(5) . .
C25 C24 C29 120.5(12) . .
C25 C24 C30 117.9(14) . .
C29 C24 C30 121.4(14) . .
C24 C25 C26 111.0(12) . .
C25 C26 C27 125.7(14) . .
C28 C27 C26 126.3(13) . .
C27 C28 C29 104.3(12) . .
C24 C29 C28 131.6(14) . .

loop_
_geom_bond_atom_site_label_1
_geom_bond_atom_site_label_2
_geom_bond_distance
_geom_bond_site_symmetry_2
Mo1 C2 2.231(5) 2
Mo1 O2 2.236(3) .
Mo1 O3 2.238(3) .
Mo1 Mo1 2.2575(7) 2
Mo1 O1 2.288(3) .
Mo1 Zn1 2.7638(7) .
Mo1 Zn3 2.7845(7) .
Mo1 Zn2 2.9806(7) .
Zn1 C3 1.955(5) .
Zn1 O1 2.086(3) .
Zn1 O2 2.093(3) .
Zn2 C4 1.951(5) .
Zn2 O3 2.057(3) .
Zn2 O1 2.083(3) .
Zn2 O2 2.105(3) .
Zn3 C5 1.953(5) .
Zn3 C2 2.073(4) 2
Zn3 O3 2.135(3) .
O1 C6 1.443(6) .
O2 C12 1.441(6) .
O3 C18 1.437(6) .
C1 Mo1 2.200(6) 2
C1 Zn1 2.3262(19) 2
C2 Zn3 2.073(4) 2
C2 Mo1 2.231(5) 2
C6 C11 1.504(7) .
C6 C7 1.531(7) .
C7 C8 1.537(8) .
C8 C9 1.515(9) .
C9 C10 1.545(9) .
C10 C11 1.530(8) .
C12 C13 1.514(7) .
C12 C17 1.515(7) .
C13 C14 1.534(8) .
C14 C15 1.500(9) .
C15 C16 1.524(10) .
C16 C17 1.538(8) .
C18 C23 1.520(7) .
C18 C19 1.522(7) .
C19 C20 1.522(7) .
C20 C21 1.521(8) .
C21 C22 1.497(9) .
C22 C23 1.559(8) .
C24 C25 1.333(9) .
C24 C29 1.338(9) .
C24 C30 1.464(10) .
C25 C26 1.343(9) .
C26 C27 1.355(9) .
C27 C28 1.344(9) .
C28 C29 1.371(9) .
